data_1541867
loop_
_publ_author_name
'Pushcharovskii, D.Yu.'
'Pobedimskaya, E.A.'
'Belov, N.V.'

_publ_section_title
;
 Two structural interpretations for legrandite Zn2 As O4 O H H2 O
;
_journal_name_full Kristallografiya
_journal_page_first 855
_journal_page_last 856
_journal_volume 17
_journal_year 1972
_chemical_formula_sum 'As H3 O6 Zn2'
_chemical_name_systematic 'Zn2 (As O4) (O H) (H2 O)'
_space_group_IT_number 14
_symmetry_space_group_name_Hall '-P 2ybc'
_symmetry_space_group_name_H-M 'P 1 21/c 1'
_cell_angle_alpha 90
_cell_angle_beta 104.2
_cell_angle_gamma 90
_cell_formula_units_Z 8
_cell_length_a 12.72
_cell_length_b 8.15
_cell_length_c 10.17
_cell_volume 1022.090
_citation_journal_id_ASTM KRISAJ
_cod_data_source_file Pushcharovskii_KRISAJ_1972_202.cif
_cod_data_source_block H3As1O6Zn2
_cod_original_cell_volume 1022.09
_cod_original_formula_sum 'H3 As1 O6 Zn2'
_cod_database_code 1541867

loop_
_symmetry_equiv_pos_as_xyz
x,y,z
-x,y+1/2,-z+1/2
-x,-y,-z
x,-y-1/2,z-1/2

loop_
_atom_site_label
_atom_site_type_symbol
_atom_site_fract_x
_atom_site_fract_y
_atom_site_fract_z
_atom_site_occupancy
_atom_site_U_iso_or_equiv
O5 O-2 0.475 0.946 0.241 1 0.0
O7 O-2 0.341 0.285 0.314 1 0.0
O10 O-2 0.442 0.657 0.014 1 0.0
As2 As+5 0.385 0.422 0.215 1 0.0
O6 O-2 0.358 0.337 0.052 1 0.0
O12 O-2 0.088 0.731 0.435 1 0.0
O8 O-2 0.318 0.6 0.21 1 0.0
O1 O-2 0.268 0.954 0.256 1 0.0
O9 O-2 0.077 0.53 0.142 1 0.0
O3 O-2 0.134 0.181 0.344 1 0.0
Zn1 Zn+2 0.404 0.049 0.389 1 0.0
O4 O-2 0.05 0.906 0.206 1 0.0
O2 O-2 0.14 0.158 0.081 1 0.0
O11 O-2 0.272 0.58 0.467 1 0.0
Zn4 Zn+2 0.01 0.242 0.441 1 0.0
Zn3 Zn+2 0.362 0.805 0.128 1 0.0
As1 As+5 0.15 0.055 0.219 1 0.0
Zn2 Zn+2 0.253 0.331 0.462 1 0.0
